data_1544363
loop_
_publ_author_name
'Leinenweber, K.'
'Stearns, L.A.'
'Nite, J.M.'
'Nemeth, P.'
'Groy, T.L.'

_publ_section_title
;
 Structure of a new form of silicon phosphate (SiP2O7) synthesized at high
 pressures and temperatures
;
_journal_name_full 'Journal of Solid State Chemistry'
_journal_page_first 190
_journal_page_last 221
_journal_volume 225
_journal_year 2012
_chemical_formula_sum 'O7 P2 Si'
_chemical_name_common 'SiP2O7 HP phase'
_space_group_IT_number 14
_space_group_name_H-M_alt 'P 1 21/c 1'
_symmetry_space_group_name_Hall '-P 2ybc'
_symmetry_space_group_name_H-M 'P 1 21/c 1'
_cell_angle_alpha 90
_cell_angle_beta 103.805(2)
_cell_angle_gamma 90
_cell_formula_units_Z 2
_cell_length_a 4.3042(7)
_cell_length_b 7.1505(12)
_cell_length_c 6.2987(11)
_cell_volume 188.26(5)
_cod_data_source_file SiP2O7-HP.cif
_cod_data_source_block SiP2O7-HP
_cod_original_formula_sum 'Si P2 O7'
_cod_database_code 1544363

loop_
_space_group_symop_operation_xyz
'x, y, z'
'-x, -y, -z'
'-x, y+1/2, -z+1/2'
'x, -y+1/2, z+1/2'

loop_
_atom_site_label
_atom_site_occupancy
_atom_site_fract_x
_atom_site_fract_y
_atom_site_fract_z
_atom_site_adp_type
_atom_site_U_iso_or_equiv
_atom_site_type_symbol
P 1.0 0.88708(13) 0.61169(8) 0.18287(9) Uiso 0.004512 P
Si 1.0 0.500000 0.500000 0.500000 Uiso 0.004907 Si
O1 1.0 0.6495(4) 0.4887(2) 0.2626(4) Uiso 0.006186 O
O2 1.0 0.7359(4) 0.7930(2) 0.0911(2) Uiso 0.006797 O
O3 1.0 0.1901(4) 0.6434(2) 0.3610(2) Uiso 0.006009 O
O4 1.0 0.000000 0.500000 0.000000 Uiso 0.007216 O

loop_
_atom_site_aniso_label
_atom_site_aniso_U_11
_atom_site_aniso_U_22
_atom_site_aniso_U_33
_atom_site_aniso_U_12
_atom_site_aniso_U_13
_atom_site_aniso_U_23
P 0.00490 0.00470 0.00420 0.00049 0.00161 0.00010
Si 0.00470 0.00520 0.00490 -0.00020 0.00130 0.00030
O1 0.00660 0.00630 0.00620 -0.00100 0.00260 -0.00100
O2 0.00720 0.00530 0.00770 0.00170 0.00140 0.00050
O3 0.00480 0.00620 0.00640 0.00080 0.00010 0.00000
O4 0.00800 0.00810 0.00640 0.00080 0.00340 -0.00160
